data_2202456
loop_
_publ_author_name
'Bond, Andrew D.'

_publ_section_title
;
 C~60~ thiophene disolvate
;
_journal_issue 12
_journal_name_full 'Acta Crystallographica Section E'
_journal_page_first o1992
_journal_page_last o1993
_journal_paper_doi 10.1107/S1600536803026321
_journal_volume 59
_journal_year 2003
_chemical_formula_iupac 'C60, 2C4 H4 S'
_chemical_formula_moiety 'C60, 2C4 H4 S'
_chemical_formula_sum 'C68 H8 S2'
_chemical_formula_weight 888.86
_chemical_name_common 'C60 thiophene solvate'
_chemical_name_systematic
;
fullerene thiophene disolvate
;
_space_group_IT_number 14
_symmetry_cell_setting monoclinic
_symmetry_space_group_name_Hall '-P 2ybc'
_symmetry_space_group_name_H-M 'P 1 21/c 1'
_atom_sites_solution_hydrogens geom
_atom_sites_solution_primary direct
_atom_sites_solution_secondary difmap
_cell_angle_alpha 90.00
_cell_angle_beta 98.817(4)
_cell_angle_gamma 90.00
_cell_formula_units_Z 2
_cell_length_a 10.0300(9)
_cell_length_b 10.3536(6)
_cell_length_c 16.7649(13)
_cell_measurement_reflns_used 6658
_cell_measurement_temperature 120(2)
_cell_measurement_theta_max 23.00
_cell_measurement_theta_min 1.02
_cell_volume 1720.4(2)
_computing_cell_refinement 'HKL SCALEPACK (Otwinowski & Minor, 1997)'
_computing_data_collection 'COLLECT (Nonius, 1998)'
_computing_data_reduction
;
 HKL DENZO (Otwinowski & Minor, 1997) and SCALEPACK
;
_computing_molecular_graphics SHELXTL
_computing_publication_material SHELXTL
_computing_structure_refinement 'SHELXTL (Sheldrick, 2000)'
_computing_structure_solution 'SIR92 (Altomare et al., 1994)'
_diffrn_ambient_temperature 120(2)
_diffrn_measured_fraction_theta_full 0.989
_diffrn_measured_fraction_theta_max 0.989
_diffrn_measurement_device_type 'Nonius KappaCCD'
_diffrn_measurement_method 'Thin-slice \w and \f scans'
_diffrn_radiation_monochromator graphite
_diffrn_radiation_source 'fine-focus sealed tube'
_diffrn_radiation_type MoK\a
_diffrn_radiation_wavelength 0.71073
_diffrn_reflns_av_R_equivalents 0.1179
_diffrn_reflns_av_sigmaI/netI 0.0789
_diffrn_reflns_limit_h_max 10
_diffrn_reflns_limit_h_min -10
_diffrn_reflns_limit_k_max 11
_diffrn_reflns_limit_k_min -11
_diffrn_reflns_limit_l_max 18
_diffrn_reflns_limit_l_min -18
_diffrn_reflns_number 12159
_diffrn_reflns_theta_full 23.03
_diffrn_reflns_theta_max 23.03
_diffrn_reflns_theta_min 3.55
_diffrn_standards_number 0
_exptl_absorpt_coefficient_mu 0.215
_exptl_absorpt_correction_T_max 0.993
_exptl_absorpt_correction_T_min 0.822
_exptl_absorpt_correction_type multi-scan
_exptl_absorpt_process_details '(Sortav; Blessing, 1995)'
_exptl_crystal_colour red
_exptl_crystal_density_diffrn 1.716
_exptl_crystal_density_method 'not measured'
_exptl_crystal_description block
_exptl_crystal_F_000 896
_exptl_crystal_size_max 0.10
_exptl_crystal_size_mid 0.05
_exptl_crystal_size_min 0.05
_refine_diff_density_max 0.284
_refine_diff_density_min -0.357
_refine_ls_extinction_method none
_refine_ls_goodness_of_fit_ref 1.235
_refine_ls_hydrogen_treatment constr
_refine_ls_matrix_type full
_refine_ls_number_parameters 322
_refine_ls_number_reflns 2372
_refine_ls_number_restraints 14
_refine_ls_restrained_S_all 1.232
_refine_ls_R_factor_all 0.1212
_refine_ls_R_factor_gt 0.0769
_refine_ls_shift/su_max 0.000
_refine_ls_shift/su_mean 0.000
_refine_ls_structure_factor_coef Fsqd
_refine_ls_weighting_details 'calc w=1/[\s^2^(Fo^2^)+(0.064P)^2^+5.4P] where P=(Fo^2^+2Fc^2^)/3'
_refine_ls_weighting_scheme calc
_refine_ls_wR_factor_gt 0.2095
_refine_ls_wR_factor_ref 0.2271
_reflns_number_gt 1513
_reflns_number_total 2372
_reflns_threshold_expression I>2\s(I)
_cod_data_source_file cf6301.cif
_cod_data_source_block I
_cod_original_sg_symbol_H-M 'P 21/c'
_cod_database_code 2202456
_cod_database_fobs_code 2202456

loop_
_symmetry_equiv_pos_as_xyz
'x, y, z'
'-x, y+1/2, -z+1/2'
'-x, -y, -z'
'x, -y-1/2, z-1/2'

loop_
_atom_site_label
_atom_site_fract_x
_atom_site_fract_y
_atom_site_fract_z
_atom_site_U_iso_or_equiv
_atom_site_adp_type
_atom_site_calc_flag
_atom_site_refinement_flags
_atom_site_occupancy
_atom_site_disorder_assembly
_atom_site_disorder_group
_atom_site_type_symbol
S1 0.4675(4) 0.1315(4) 0.8521(3) 0.0378(12) Uani d PD 0.40 A 1 S
C2S 0.4185(5) 0.0002(6) 0.8884(3) 0.0448(18) Uani d PD 0.40 A 1 C
H2S 0.3616 -0.0014 0.9287 0.054 Uiso calc PR 0.40 A 1 H
C3S 0.4648(11) -0.1095(12) 0.8569(8) 0.080 Uiso d PD 0.40 A 1 C
H3S 0.4467 -0.1960 0.8707 0.096 Uiso calc PR 0.40 A 1 H
C4S 0.5585(5) -0.0615(6) 0.7898(3) 0.0375(17) Uani d PD 0.40 A 1 C
H4S 0.6052 -0.1150 0.7572 0.045 Uiso calc PR 0.40 A 1 H
C5S 0.5557(5) 0.0696(6) 0.7903(3) 0.0361(17) Uani d PD 0.40 A 1 C
H5S 0.6026 0.1206 0.7565 0.043 Uiso calc PR 0.40 A 1 H
S3 0.4715(3) -0.1296(3) 0.8521(2) 0.0436(9) Uani d PD 0.60 B 2 S
C4S' 0.5585(5) -0.0615(6) 0.7898(3) 0.0375(17) Uani d PD 0.60 B 2 C
H4S' 0.6075 -0.1095 0.7556 0.045 Uiso calc PR 0.60 B 2 H
C5S' 0.5557(5) 0.0696(6) 0.7903(3) 0.0361(17) Uani d PD 0.60 B 2 C
H5S' 0.6001 0.1261 0.7583 0.043 Uiso calc PR 0.60 B 2 H
C1S' 0.4600(12) 0.1113(11) 0.8576(8) 0.080 Uiso d PD 0.60 B 2 C
H1S' 0.4382 0.1966 0.8721 0.096 Uiso calc PR 0.60 B 2 H
C2S' 0.4185(5) 0.0002(6) 0.8884(3) 0.0448(18) Uani d PD 0.60 B 2 C
H2S' 0.3617 -0.0007 0.9288 0.054 Uiso calc PR 0.60 B 2 H
C1 0.7058(6) 0.0451(7) 0.5887(4) 0.0395(18) Uani d . 1 . . C
C2 0.6721(6) 0.1173(7) 0.5140(4) 0.0372(18) Uani d . 1 . . C
C3 0.7511(7) 0.2341(6) 0.5212(5) 0.0397(18) Uani d . 1 . . C
C4 0.8335(7) 0.2358(6) 0.6016(4) 0.0366(17) Uani d . 1 . . C
C5 0.8058(7) 0.1189(7) 0.6432(4) 0.0356(17) Uani d . 1 . . C
C6 0.9082(7) 0.0551(7) 0.6918(4) 0.0382(18) Uani d . 1 . . C
C7 0.9172(7) -0.0830(6) 0.6912(4) 0.0345(17) Uani d . 1 . . C
C8 0.8240(7) -0.1546(7) 0.6403(4) 0.0365(17) Uani d . 1 . . C
C9 0.7145(7) -0.0889(7) 0.5875(4) 0.0421(19) Uani d . 1 . . C
C10 0.6908(6) -0.1573(7) 0.5121(5) 0.0403(18) Uani d . 1 . . C
C11 0.6592(6) -0.0882(7) 0.4395(4) 0.0341(17) Uani d . 1 . . C
C12 0.6500(6) 0.0514(7) 0.4412(4) 0.0357(17) Uani d . 1 . . C
C13 0.7061(6) 0.1029(6) 0.3724(4) 0.0324(16) Uani d . 1 . . C
C14 0.7810(7) 0.2144(7) 0.3801(4) 0.0388(18) Uani d . 1 . . C
C15 0.8036(7) 0.2816(6) 0.4556(4) 0.0358(17) Uani d . 1 . . C
C16 0.9389(8) 0.3343(6) 0.4664(5) 0.043(2) Uani d . 1 . . C
C17 1.0164(8) 0.3343(6) 0.5417(5) 0.0420(19) Uani d . 1 . . C
C18 0.9634(7) 0.2857(6) 0.6101(4) 0.0355(17) Uani d . 1 . . C
C19 1.0716(7) 0.2204(6) 0.6626(4) 0.0381(18) Uani d . 1 . . C
C20 1.0461(7) 0.1082(7) 0.7024(4) 0.0362(17) Uani d . 1 . . C
C21 1.1378(7) -0.0005(7) 0.7075(4) 0.0369(16) Uani d . 1 . . C
C22 1.0587(7) -0.1189(6) 0.6993(4) 0.0344(17) Uani d . 1 . . C
C23 1.0976(7) -0.2246(6) 0.6571(4) 0.0346(17) Uani d . 1 . . C
C24 0.9992(8) -0.2971(6) 0.6044(4) 0.0405(18) Uani d . 1 . . C
C25 0.8639(8) -0.2620(7) 0.5964(5) 0.0439(19) Uani d . 1 . . C
C26 0.7819(7) -0.2649(7) 0.5161(4) 0.0394(18) Uani d . 1 . . C
C27 0.8399(7) -0.2995(6) 0.4503(5) 0.0420(19) Uani d . 1 . . C
C28 0.8077(7) -0.2300(6) 0.3744(4) 0.0367(17) Uani d . 1 . . C
C29 0.7193(6) -0.1255(6) 0.3695(4) 0.0326(17) Uani d . 1 . . C
C30 0.7474(6) -0.0090(7) 0.3283(4) 0.0353(16) Uani d . 1 . . C

loop_
_atom_site_aniso_label
_atom_site_aniso_U_11
_atom_site_aniso_U_22
_atom_site_aniso_U_33
_atom_site_aniso_U_12
_atom_site_aniso_U_13
_atom_site_aniso_U_23
S1 0.031(2) 0.036(3) 0.048(3) -0.0086(19) 0.012(2) -0.002(2)
C2S 0.033(4) 0.058(5) 0.046(4) 0.001(4) 0.016(3) -0.003(4)
C4S 0.028(4) 0.046(4) 0.039(4) 0.007(3) 0.006(3) -0.008(3)
C5S 0.028(4) 0.050(5) 0.029(4) -0.011(3) 0.000(3) 0.003(3)
S3 0.0398(19) 0.0389(17) 0.055(2) 0.0116(14) 0.0160(15) 0.0078(14)
C4S' 0.028(4) 0.046(4) 0.039(4) 0.007(3) 0.006(3) -0.008(3)
C5S' 0.028(4) 0.050(5) 0.029(4) -0.011(3) 0.000(3) 0.003(3)
C2S' 0.033(4) 0.058(5) 0.046(4) 0.001(4) 0.016(3) -0.003(4)
C1 0.017(4) 0.065(5) 0.041(4) 0.000(3) 0.020(3) -0.003(4)
C2 0.014(3) 0.056(5) 0.041(5) 0.014(3) 0.005(3) -0.001(4)
C3 0.032(4) 0.034(4) 0.053(5) 0.017(3) 0.009(4) -0.006(3)
C4 0.038(4) 0.041(4) 0.032(4) 0.012(3) 0.008(3) -0.012(3)
C5 0.030(4) 0.054(4) 0.026(4) 0.009(3) 0.013(3) -0.008(3)
C6 0.042(4) 0.052(4) 0.025(4) 0.002(3) 0.019(3) -0.003(3)
C7 0.043(4) 0.044(4) 0.017(4) -0.004(3) 0.010(3) 0.006(3)
C8 0.026(4) 0.054(4) 0.033(4) -0.005(3) 0.012(3) 0.013(4)
C9 0.027(4) 0.064(5) 0.040(5) -0.010(4) 0.021(3) 0.004(4)
C10 0.017(4) 0.057(5) 0.047(5) -0.018(3) 0.006(3) 0.000(4)
C11 0.013(3) 0.054(5) 0.033(4) -0.006(3) -0.002(3) 0.001(3)
C12 0.011(3) 0.056(5) 0.037(4) 0.006(3) -0.004(3) 0.001(3)
C13 0.022(4) 0.044(4) 0.027(4) 0.011(3) -0.005(3) 0.001(3)
C14 0.037(4) 0.041(4) 0.038(5) 0.016(3) 0.007(3) 0.011(3)
C15 0.033(4) 0.033(4) 0.040(5) 0.013(3) 0.001(3) 0.004(3)
C16 0.055(5) 0.022(4) 0.052(5) 0.009(3) 0.009(4) 0.005(3)
C17 0.062(5) 0.023(4) 0.039(5) 0.000(3) 0.003(4) 0.001(3)
C18 0.042(5) 0.028(4) 0.037(4) 0.011(3) 0.007(3) -0.011(3)
C19 0.043(5) 0.035(4) 0.036(4) 0.000(3) 0.005(4) -0.013(3)
C20 0.047(4) 0.047(4) 0.013(3) 0.003(4) 0.002(3) -0.015(3)
C21 0.041(4) 0.045(4) 0.022(3) 0.000(4) -0.002(3) 0.001(3)
C22 0.035(4) 0.040(4) 0.027(4) -0.005(3) 0.002(3) 0.009(3)
C23 0.036(4) 0.036(4) 0.032(4) 0.000(3) 0.004(3) 0.016(3)
C24 0.055(5) 0.028(4) 0.037(4) -0.002(3) 0.001(4) 0.015(3)
C25 0.047(5) 0.040(4) 0.045(5) -0.016(4) 0.010(4) 0.017(4)
C26 0.030(4) 0.049(4) 0.037(5) -0.019(3) -0.001(4) 0.002(3)
C27 0.039(5) 0.023(4) 0.061(5) -0.013(3) -0.003(4) -0.003(3)
C28 0.035(4) 0.036(4) 0.035(4) -0.013(3) -0.005(3) -0.013(3)
C29 0.020(4) 0.042(4) 0.033(4) -0.010(3) -0.005(3) -0.002(3)
C30 0.023(3) 0.056(4) 0.023(3) -0.005(3) -0.010(3) 0.004(3)

loop_
_atom_type_symbol
_atom_type_description
_atom_type_scat_dispersion_real
_atom_type_scat_dispersion_imag
_atom_type_scat_source
C C 0.0033 0.0016 'International Tables Vol C Tables 4.2.6.8 and 6.1.1.4'
H H 0.0000 0.0000 'International Tables Vol C Tables 4.2.6.8 and 6.1.1.4'
S S 0.1246 0.1234 'International Tables Vol C Tables 4.2.6.8 and 6.1.1.4'

loop_
_geom_angle_atom_site_label_1
_geom_angle_atom_site_label_2
_geom_angle_atom_site_label_3
_geom_angle_site_symmetry_1
_geom_angle_site_symmetry_3
_geom_angle
C5S S1 C2S . . 98.0(4)
C3S C2S S1 . . 114.7(6)
C3S C2S H2S . . 122.6
S1 C2S H2S . . 122.6
C2S C3S C4S . . 106.1(8)
C2S C3S H3S . . 127.0
C4S C3S H3S . . 127.0
C5S C4S C3S . . 106.4(6)
C5S C4S H4S . . 126.8
C3S C4S H4S . . 126.8
C4S C5S S1 . . 114.8(5)
C4S C5S H5S . . 122.6
S1 C5S H5S . . 122.6
C9 C1 C2 . . 120.5(7)
C9 C1 C5 . . 119.4(7)
C2 C1 C5 . . 108.4(6)
C12 C2 C3 . . 119.9(7)
C12 C2 C1 . . 119.3(6)
C3 C2 C1 . . 107.9(6)
C15 C3 C2 . . 120.3(7)
C15 C3 C4 . . 119.8(6)
C2 C3 C4 . . 108.2(6)
C18 C4 C5 . . 120.6(6)
C18 C4 C3 . . 119.1(6)
C5 C4 C3 . . 108.1(6)
C6 C5 C4 . . 120.4(6)
C6 C5 C1 . . 119.8(6)
C4 C5 C1 . . 107.4(6)
C5 C6 C7 . . 121.1(7)
C5 C6 C20 . . 119.5(6)
C7 C6 C20 . . 108.4(6)
C8 C7 C6 . . 120.2(7)
C8 C7 C22 . . 118.7(6)
C6 C7 C22 . . 108.4(6)
C7 C8 C25 . . 121.4(6)
C7 C8 C9 . . 119.8(6)
C25 C8 C9 . . 107.1(6)
C1 C9 C10 . . 120.2(7)
C1 C9 C8 . . 119.8(7)
C10 C9 C8 . . 108.0(6)
C11 C10 C9 . . 119.7(7)
C11 C10 C26 . . 119.4(7)
C9 C10 C26 . . 108.9(6)
C10 C11 C12 . . 119.8(7)
C10 C11 C29 . . 119.9(6)
C12 C11 C29 . . 108.4(6)
C2 C12 C11 . . 120.4(7)
C2 C12 C13 . . 119.1(6)
C11 C12 C13 . . 108.4(6)
C14 C13 C12 . . 120.3(6)
C14 C13 C30 . . 121.2(6)
C12 C13 C30 . . 106.4(6)
C13 C14 C15 . . 120.1(6)
C13 C14 C23 . 3_756 120.2(6)
C15 C14 C23 . 3_756 108.3(6)
C3 C15 C14 . . 120.2(6)
C3 C15 C16 . . 120.0(6)
C14 C15 C16 . . 108.2(6)
C17 C16 C15 . . 120.1(7)
C17 C16 C24 . 3_756 119.4(7)
C15 C16 C24 . 3_756 107.7(6)
C16 C17 C18 . . 120.6(7)
C16 C17 C27 . 3_756 119.3(7)
C18 C17 C27 . 3_756 108.7(6)
C4 C18 C17 . . 120.5(7)
C4 C18 C19 . . 119.3(6)
C17 C18 C19 . . 108.3(6)
C20 C19 C28 . 3_756 119.6(6)
C20 C19 C18 . . 120.4(6)
C28 C19 C18 3_756 . 107.7(6)
C19 C20 C21 . . 121.3(6)
C19 C20 C6 . . 119.7(6)
C21 C20 C6 . . 107.0(6)
C30 C21 C20 3_756 . 118.9(6)
C30 C21 C22 3_756 . 119.8(6)
C20 C21 C22 . . 108.5(6)
C23 C22 C7 . . 120.0(6)
C23 C22 C21 . . 121.3(6)
C7 C22 C21 . . 107.7(6)
C22 C23 C24 . . 120.4(6)
C22 C23 C14 . 3_756 118.7(6)
C24 C23 C14 . 3_756 108.5(6)
C25 C24 C23 . . 119.5(7)
C25 C24 C16 . 3_756 121.1(7)
C23 C24 C16 . 3_756 107.4(6)
C24 C25 C8 . . 120.1(7)
C24 C25 C26 . . 118.9(7)
C8 C25 C26 . . 109.1(6)
C27 C26 C10 . . 120.8(7)
C27 C26 C25 . . 119.8(7)
C10 C26 C25 . . 106.8(6)
C26 C27 C28 . . 120.6(7)
C26 C27 C17 . 3_756 121.4(7)
C28 C27 C17 . 3_756 106.5(7)
C29 C28 C19 . 3_756 119.2(6)
C29 C28 C27 . . 119.4(7)
C19 C28 C27 3_756 . 108.7(6)
C28 C29 C30 . . 120.7(6)
C28 C29 C11 . . 119.8(6)
C30 C29 C11 . . 107.5(6)
C21 C30 C29 3_756 . 120.4(6)
C21 C30 C13 3_756 . 118.8(6)
C29 C30 C13 . . 109.2(5)

loop_
_geom_bond_atom_site_label_1
_geom_bond_atom_site_label_2
_geom_bond_site_symmetry_2
_geom_bond_distance
_geom_bond_publ_flag
S1 C5S . 1.596(7) ?
S1 C2S . 1.597(8) ?
C2S C3S . 1.363(13) ?
C2S H2S . 0.950 ?
C3S C4S . 1.649(17) ?
C3S H3S . 0.950 ?
C4S C5S . 1.358(9) ?
C4S H4S . 0.950 ?
C5S H5S . 0.950 ?
C1S' H1S' . 0.950 ?
C1 C9 . 1.390(10) ?
C1 C2 . 1.453(10) ?
C1 C5 . 1.464(10) ?
C2 C12 . 1.387(9) ?
C2 C3 . 1.440(10) ?
C3 C15 . 1.380(10) ?
C3 C4 . 1.469(10) ?
C4 C18 . 1.388(10) ?
C4 C5 . 1.445(10) ?
C5 C6 . 1.378(10) ?
C6 C7 . 1.432(10) ?
C6 C20 . 1.473(10) ?
C7 C8 . 1.381(9) ?
C7 C22 . 1.453(10) ?
C8 C25 . 1.425(10) ?
C8 C9 . 1.468(10) ?
C9 C10 . 1.436(10) ?
C10 C11 . 1.406(10) ?
C10 C26 . 1.436(10) ?
C11 C12 . 1.448(10) ?
C11 C29 . 1.451(10) ?
C12 C13 . 1.459(10) ?
C13 C14 . 1.373(10) ?
C13 C30 . 1.467(9) ?
C14 C15 . 1.433(10) ?
C14 C23 3_756 1.454(10) ?
C15 C16 . 1.448(10) ?
C16 C17 . 1.378(10) ?
C16 C24 3_756 1.472(10) ?
C17 C18 . 1.427(10) ?
C17 C27 3_756 1.472(10) ?
C18 C19 . 1.455(10) ?
C19 C20 . 1.382(10) ?
C19 C28 3_756 1.447(10) ?
C20 C21 . 1.448(9) ?
C21 C30 3_756 1.382(9) ?
C21 C22 . 1.455(9) ?
C22 C23 . 1.391(9) ?
C23 C24 . 1.433(10) ?
C23 C14 3_756 1.454(10) ?
C24 C25 . 1.391(10) ?
C24 C16 3_756 1.472(10) ?
C25 C26 . 1.467(10) ?
C26 C27 . 1.370(10) ?
C27 C28 . 1.454(10) ?
C27 C17 3_756 1.472(10) ?
C28 C29 . 1.393(9) ?
C28 C19 3_756 1.447(10) ?
C29 C30 . 1.439(9) ?
C30 C21 3_756 1.382(9) ?

loop_
_geom_torsion_atom_site_label_1
_geom_torsion_atom_site_label_2
_geom_torsion_atom_site_label_3
_geom_torsion_atom_site_label_4
_geom_torsion_site_symmetry_1
_geom_torsion_site_symmetry_4
_geom_torsion
C5S S1 C2S C3S . . -0.01(17)
S1 C2S C3S C4S . . -0.03(19)
C2S C3S C4S C5S . . 0.1(4)
C3S C4S C5S S1 . . -0.1(4)
C2S S1 C5S C4S . . 0.0(4)
C9 C1 C2 C12 . . -0.7(10)
C5 C1 C2 C12 . . 142.2(6)
C9 C1 C2 C3 . . -142.2(6)
C5 C1 C2 C3 . . 0.7(7)
C12 C2 C3 C15 . . 0.8(9)
C1 C2 C3 C15 . . 142.0(6)
C12 C2 C3 C4 . . -142.0(6)
C1 C2 C3 C4 . . -0.8(7)
C15 C3 C4 C18 . . 0.2(9)
C2 C3 C4 C18 . . 143.3(6)
C15 C3 C4 C5 . . -142.4(6)
C2 C3 C4 C5 . . 0.7(7)
C18 C4 C5 C6 . . -0.2(9)
C3 C4 C5 C6 . . 141.7(6)
C18 C4 C5 C1 . . -142.1(6)
C3 C4 C5 C1 . . -0.2(7)
C9 C1 C5 C6 . . 0.9(9)
C2 C1 C5 C6 . . -142.5(6)
C9 C1 C5 C4 . . 143.1(6)
C2 C1 C5 C4 . . -0.3(7)
C4 C5 C6 C7 . . -138.6(7)
C1 C5 C6 C7 . . -1.3(10)
C4 C5 C6 C20 . . 1.2(9)
C1 C5 C6 C20 . . 138.5(6)
C5 C6 C7 C8 . . 1.3(10)
C20 C6 C7 C8 . . -142.4(6)
C5 C6 C7 C22 . . 142.4(6)
C20 C6 C7 C22 . . -1.3(8)
C6 C7 C8 C25 . . 137.5(7)
C22 C7 C8 C25 . . 0.2(9)
C6 C7 C8 C9 . . -0.8(10)
C22 C7 C8 C9 . . -138.0(6)
C2 C1 C9 C10 . . 0.3(10)
C5 C1 C9 C10 . . -138.6(6)
C2 C1 C9 C8 . . 138.5(6)
C5 C1 C9 C8 . . -0.4(10)
C7 C8 C9 C1 . . 0.4(10)
C25 C8 C9 C1 . . -143.1(6)
C7 C8 C9 C10 . . 143.1(6)
C25 C8 C9 C10 . . -0.4(7)
C1 C9 C10 C11 . . 0.2(10)
C8 C9 C10 C11 . . -142.3(6)
C1 C9 C10 C26 . . 142.8(6)
C8 C9 C10 C26 . . 0.2(7)
C9 C10 C11 C12 . . -0.4(9)
C26 C10 C11 C12 . . -139.0(6)
C9 C10 C11 C29 . . 138.3(6)
C26 C10 C11 C29 . . -0.4(9)
C3 C2 C12 C11 . . 137.4(7)
C1 C2 C12 C11 . . 0.6(9)
C3 C2 C12 C13 . . -0.9(9)
C1 C2 C12 C13 . . -137.7(6)
C10 C11 C12 C2 . . 0.0(9)
C29 C11 C12 C2 . . -142.9(6)
C10 C11 C12 C13 . . 142.2(6)
C29 C11 C12 C13 . . -0.7(7)
C2 C12 C13 C14 . . 0.8(9)
C11 C12 C13 C14 . . -142.0(6)
C2 C12 C13 C30 . . 143.7(6)
C11 C12 C13 C30 . . 0.9(7)
C12 C13 C14 C15 . . -0.6(9)
C30 C13 C14 C15 . . -138.0(6)
C12 C13 C14 C23 . 3_756 138.7(6)
C30 C13 C14 C23 . 3_756 1.3(9)
C2 C3 C15 C14 . . -0.6(9)
C4 C3 C15 C14 . . 138.0(6)
C2 C3 C15 C16 . . -139.3(7)
C4 C3 C15 C16 . . -0.7(9)
C13 C14 C15 C3 . . 0.5(9)
C23 C14 C15 C3 3_756 . -143.0(6)
C13 C14 C15 C16 . . 143.5(6)
C23 C14 C15 C16 3_756 . -0.1(7)
C3 C15 C16 C17 . . 1.4(10)
C14 C15 C16 C17 . . -141.7(6)
C3 C15 C16 C24 . 3_756 142.7(6)
C14 C15 C16 C24 . 3_756 -0.4(7)
C15 C16 C17 C18 . . -1.6(10)
C24 C16 C17 C18 3_756 . -138.4(7)
C15 C16 C17 C27 . 3_756 137.9(7)
C24 C16 C17 C27 3_756 3_756 1.1(9)
C5 C4 C18 C17 . . 137.6(7)
C3 C4 C18 C17 . . -0.3(9)
C5 C4 C18 C19 . . -1.0(9)
C3 C4 C18 C19 . . -138.9(6)
C16 C17 C18 C4 . . 1.0(10)
C27 C17 C18 C4 3_756 . -142.2(6)
C16 C17 C18 C19 . . 143.6(6)
C27 C17 C18 C19 3_756 . 0.4(7)
C4 C18 C19 C20 . . 1.3(9)
C17 C18 C19 C20 . . -141.8(6)
C4 C18 C19 C28 . 3_756 143.3(6)
C17 C18 C19 C28 . 3_756 0.2(7)
C28 C19 C20 C21 3_756 . -0.2(9)
C18 C19 C20 C21 . . 137.4(6)
C28 C19 C20 C6 3_756 . -138.0(7)
C18 C19 C20 C6 . . -0.4(9)
C5 C6 C20 C19 . . -0.9(9)
C7 C6 C20 C19 . . 143.5(6)
C5 C6 C20 C21 . . -144.0(6)
C7 C6 C20 C21 . . 0.4(7)
C19 C20 C21 C30 . 3_756 -0.1(9)
C6 C20 C21 C30 . 3_756 142.3(6)
C19 C20 C21 C22 . . -141.7(6)
C6 C20 C21 C22 . . 0.7(7)
C8 C7 C22 C23 . . -0.8(9)
C6 C7 C22 C23 . . -142.6(6)
C8 C7 C22 C21 . . 143.5(6)
C6 C7 C22 C21 . . 1.7(8)
C30 C21 C22 C23 3_756 . 1.2(9)
C20 C21 C22 C23 . . 142.3(6)
C30 C21 C22 C7 3_756 . -142.7(6)
C20 C21 C22 C7 . . -1.5(7)
C7 C22 C23 C24 . . 1.1(9)
C21 C22 C23 C24 . . -138.4(6)
C7 C22 C23 C14 . 3_756 138.8(6)
C21 C22 C23 C14 . 3_756 -0.8(9)
C22 C23 C24 C25 . . -0.8(10)
C14 C23 C24 C25 3_756 . -142.2(6)
C22 C23 C24 C16 . 3_756 142.2(6)
C14 C23 C24 C16 3_756 3_756 0.8(7)
C23 C24 C25 C8 . . 0.1(10)
C16 C24 C25 C8 3_756 . -137.7(7)
C23 C24 C25 C26 . . 139.0(7)
C16 C24 C25 C26 3_756 . 1.2(10)
C7 C8 C25 C24 . . 0.1(10)
C9 C8 C25 C24 . . 142.9(6)
C7 C8 C25 C26 . . -142.4(6)
C9 C8 C25 C26 . . 0.5(7)
C11 C10 C26 C27 . . 1.0(9)
C9 C10 C26 C27 . . -141.6(6)
C11 C10 C26 C25 . . 142.7(6)
C9 C10 C26 C25 . . 0.0(7)
C24 C25 C26 C27 . . -1.2(10)
C8 C25 C26 C27 . . 141.8(7)
C24 C25 C26 C10 . . -143.3(6)
C8 C25 C26 C10 . . -0.3(7)
C10 C26 C27 C28 . . -1.5(10)
C25 C26 C27 C28 . . -138.4(7)
C10 C26 C27 C17 . 3_756 136.9(7)
C25 C26 C27 C17 . 3_756 0.0(10)
C26 C27 C28 C29 . . 1.4(9)
C17 C27 C28 C29 3_756 . -142.4(6)
C26 C27 C28 C19 . 3_756 142.9(6)
C17 C27 C28 C19 3_756 3_756 -0.9(7)
C19 C28 C29 C30 3_756 . -0.2(9)
C27 C28 C29 C30 . . 137.3(6)
C19 C28 C29 C11 3_756 . -138.3(6)
C27 C28 C29 C11 . . -0.8(9)
C10 C11 C29 C28 . . 0.3(9)
C12 C11 C29 C28 . . 143.1(6)
C10 C11 C29 C30 . . -142.6(6)
C12 C11 C29 C30 . . 0.2(7)
C28 C29 C30 C21 . 3_756 0.5(9)
C11 C29 C30 C21 . 3_756 143.1(6)
C28 C29 C30 C13 . . -142.2(6)
C11 C29 C30 C13 . . 0.4(6)
C14 C13 C30 C21 . 3_756 -1.6(9)
C12 C13 C30 C21 . 3_756 -144.2(6)
C14 C13 C30 C29 . . 141.8(6)
C12 C13 C30 C29 . . -0.8(6)
